data_1574526
loop_
_publ_author_name
'Hayashi, Mibuki'
'Nishioka, Takashi'
'Kasai, Hidetaka'
'Nishibori, Eiji'

_publ_section_title
;
 Accurate temperature dependence of structure factors of L-alanine and
 taurine for quantum crystallography.
;
_journal_issue 3
_journal_name_full IUCrJ
_journal_paper_doi 10.1107/S2052252525002647
_journal_volume 12
_journal_year 2025
_chemical_absolute_configuration syn
_chemical_formula_moiety 'C3 H7 N O2'
_chemical_formula_sum 'C3 H7 N O2'
_chemical_formula_weight 86.10
_space_group_crystal_system orthorhombic
_space_group_IT_number 19
_space_group_name_Hall 'P 2ac 2ab'
_space_group_name_H-M_alt 'P 21 21 21'
_atom_sites_solution_hydrogens geom
_audit_creation_date 2023-09-13
_audit_creation_method
;
Olex2 1.5
(compiled 2021.11.18 svn.ra9532c28 for OlexSys, GUI svn.r6429)
;
_cell_angle_alpha 90
_cell_angle_beta 90
_cell_angle_gamma 90
_cell_formula_units_Z 4
_cell_length_a 5.79932(16)
_cell_length_b 5.94057(12)
_cell_length_c 12.2815(3)
_cell_measurement_reflns_used 16295
_cell_measurement_temperature 40
_cell_measurement_theta_max 24.3920
_cell_measurement_theta_min 1.1410
_cell_volume 423.113(18)
_computing_cell_refinement 'CrysAlisPro 1.171.42.89a (Rigaku OD, 2023)'
_computing_data_collection 'CrysAlisPro 1.171.42.89a (Rigaku OD, 2023)'
_computing_data_reduction 'CrysAlisPro 1.171.42.89a (Rigaku OD, 2023)'
_computing_molecular_graphics 'Olex2 1.5 (Dolomanov et al., 2009)'
_computing_publication_material 'Olex2 1.5 (Dolomanov et al., 2009)'
_computing_structure_refinement 'SHELXL 2018/3 (Sheldrick, 2015)'
_diffrn_ambient_temperature 40
_diffrn_measured_fraction_theta_full 1.000
_diffrn_measured_fraction_theta_max 0.993
_diffrn_measurement_device_type 'esperanto-CrysAlisPro-abstract goniometer imported esperanto images'
_diffrn_measurement_method '\w scans'
_diffrn_radiation_type synchrotron
_diffrn_radiation_wavelength 0.2478
_diffrn_reflns_av_R_equivalents 0.0839
_diffrn_reflns_av_unetI/netI 0.0387
_diffrn_reflns_Laue_measured_fraction_full 1.000
_diffrn_reflns_Laue_measured_fraction_max 0.993
_diffrn_reflns_limit_h_max 18
_diffrn_reflns_limit_h_min -19
_diffrn_reflns_limit_k_max 14
_diffrn_reflns_limit_k_min -19
_diffrn_reflns_limit_l_max 40
_diffrn_reflns_limit_l_min -39
_diffrn_reflns_number 15872
_diffrn_reflns_point_group_measured_fraction_full 1.000
_diffrn_reflns_point_group_measured_fraction_max 0.966
_diffrn_reflns_theta_full 8.550
_diffrn_reflns_theta_max 24.399
_diffrn_reflns_theta_min 1.156
_diffrn_source synchrotron
_exptl_absorpt_coefficient_mu 0.027
_exptl_crystal_colour colourless
_exptl_crystal_density_diffrn 1.352
_exptl_crystal_description block
_exptl_crystal_F_000 182
_refine_diff_density_max 0.579
_refine_diff_density_min -0.297
_refine_diff_density_rms 0.062
_refine_ls_abs_structure_details
;
 Flack x determined using 5474 quotients [(I+)-(I-)]/[(I+)+(I-)]
 (Parsons, Flack and Wagner, Acta Cryst. B69 (2013) 249-259).
;
_refine_ls_abs_structure_Flack 0.3(6)
_refine_ls_extinction_method none
_refine_ls_goodness_of_fit_ref 1.056
_refine_ls_hydrogen_treatment constr
_refine_ls_matrix_type full
_refine_ls_number_parameters 57
_refine_ls_number_reflns 15872
_refine_ls_number_restraints 0
_refine_ls_restrained_S_all 1.056
_refine_ls_R_factor_all 0.0327
_refine_ls_R_factor_gt 0.0273
_refine_ls_shift/su_max 0.003
_refine_ls_shift/su_mean 0.000
_refine_ls_structure_factor_coef Fsqd
_refine_ls_weighting_details 'w=1/[\s^2^(Fo^2^)+(0.0221P)^2^+0.0019P] where P=(Fo^2^+2Fc^2^)/3'
_refine_ls_weighting_scheme calc
_refine_ls_wR_factor_gt 0.0642
_refine_ls_wR_factor_ref 0.0655
_reflns_Friedel_coverage 0.780
_reflns_Friedel_fraction_full 1.000
_reflns_Friedel_fraction_max 0.933
_reflns_number_gt 14120
_reflns_number_total 15872
_reflns_threshold_expression 'I > 2\s(I)'
_cod_data_source_file woz5001.cif
_cod_data_source_block lalanine8_40k
_cod_original_cell_volume 423.112(17)
_cod_database_code 1574526
_shelx_shelxl_version_number 2018/3
_shelx_space_group_comment
;
The symmetry employed for this shelxl refinement is uniquely defined
by the following loop, which should always be used as a source of
symmetry information in preference to the above space-group names.
They are only intended as comments.
;
_olex2_refinement_description
;
1. Fixed Uiso
 At 1.2 times of:
  All C(H) groups, All N(H,H,H) groups
 At 1.5 times of:
  All C(H,H,H) groups
2.a Ternary CH refined with riding coordinates:
 C005(H005)
2.b Idealised Me refined as rotating group:
 N003(H00A,H00B,H00C), C006(H00D,H00E,H00F)
;
_olex2_submission_special_instructions 'No special instructions were received'

loop_
_space_group_symop_operation_xyz
'x, y, z'
'-x+1/2, -y, z+1/2'
'-x, y+1/2, -z+1/2'
'x+1/2, -y+1/2, -z'

loop_
_atom_site_label
_atom_site_type_symbol
_atom_site_fract_x
_atom_site_fract_y
_atom_site_fract_z
_atom_site_U_iso_or_equiv
_atom_site_adp_type
_atom_site_occupancy
_atom_site_site_symmetry_order
_atom_site_calc_flag
_atom_site_refinement_flags_posn
_atom_site_refinement_flags_adp
_atom_site_refinement_flags_occupancy
_atom_site_disorder_assembly
_atom_site_disorder_group
O001 O 0.23883(2) 0.55886(2) 0.68408(2) 0.00821(1) Uani 1 1 d . . . . .
O002 O 0.37548(2) 0.27299(2) 0.58382(2) 0.00833(1) Uani 1 1 d . . . . .
N003 N 0.81685(2) 0.35262(2) 0.63753(2) 0.00690(1) Uani 1 1 d . . . . .
H00A H 0.800617 0.306831 0.568956 0.008 Uiso 1 1 calc R U . . .
H00B H 0.793368 0.237134 0.682338 0.008 Uiso 1 1 calc R U . . .
H00C H 0.958764 0.405997 0.647227 0.008 Uiso 1 1 calc R U . . .
C004 C 0.40004(2) 0.44578(2) 0.64083(2) 0.00591(1) Uani 1 1 d . . . . .
C005 C 0.64564(2) 0.53336(2) 0.66108(2) 0.00612(1) Uani 1 1 d . . . . .
H005 H 0.659459 0.576267 0.737853 0.007 Uiso 1 1 calc R U . . .
C006 C 0.69653(3) 0.73975(3) 0.59071(2) 0.00889(2) Uani 1 1 d . . . . .
H00D H 0.847884 0.795510 0.607279 0.013 Uiso 1 1 calc R U . . .
H00E H 0.584488 0.854735 0.605451 0.013 Uiso 1 1 calc R U . . .
H00F H 0.689171 0.698598 0.515196 0.013 Uiso 1 1 calc R U . . .

loop_
_atom_site_aniso_label
_atom_site_aniso_U_11
_atom_site_aniso_U_22
_atom_site_aniso_U_33
_atom_site_aniso_U_23
_atom_site_aniso_U_13
_atom_site_aniso_U_12
O001 0.00530(2) 0.00983(3) 0.00952(3) -0.00224(2) 0.00079(2) 0.00062(2)
O002 0.00768(3) 0.00866(3) 0.00865(2) -0.00274(2) -0.00059(2) -0.00085(2)
N003 0.00552(2) 0.00755(3) 0.00763(2) -0.00017(2) 0.00005(2) 0.00045(2)
C004 0.00496(3) 0.00692(3) 0.00585(2) -0.00026(2) 0.00004(2) -0.00031(2)
C005 0.00515(3) 0.00689(3) 0.00633(3) -0.00047(2) 0.00006(2) -0.00023(2)
C006 0.00789(3) 0.00796(3) 0.01082(4) 0.00158(3) 0.00036(3) -0.00066(3)

loop_
_atom_type_symbol
_atom_type_description
_atom_type_scat_dispersion_real
_atom_type_scat_dispersion_imag
_atom_type_scat_source
C C -0.0022 0.0001 'International Tables Vol C Tables 4.2.6.8 and 6.1.1.4'
H H 0.0000 0.0000 'International Tables Vol C Tables 4.2.6.8 and 6.1.1.4'
N N -0.0036 0.0003 'International Tables Vol C Tables 4.2.6.8 and 6.1.1.4'
O O -0.0047 0.0006 'International Tables Vol C Tables 4.2.6.8 and 6.1.1.4'

loop_
_geom_angle_atom_site_label_1
_geom_angle_atom_site_label_2
_geom_angle_atom_site_label_3
_geom_angle
_geom_angle_site_symmetry_1
_geom_angle_site_symmetry_3
_geom_angle_publ_flag
H00A N003 H00B 109.5 . . ?
H00A N003 H00C 109.5 . . ?
H00B N003 H00C 109.5 . . ?
C005 N003 H00A 109.5 . . ?
C005 N003 H00B 109.5 . . ?
C005 N003 H00C 109.5 . . ?
O001 C004 C005 115.864(11) . . ?
O002 C004 O001 125.835(12) . . ?
O002 C004 C005 118.300(11) . . ?
N003 C005 C004 110.002(10) . . ?
N003 C005 H005 108.6 . . ?
N003 C005 C006 109.837(11) . . ?
C004 C005 H005 108.6 . . ?
C006 C005 C004 111.035(11) . . ?
C006 C005 H005 108.6 . . ?
C005 C006 H00D 109.5 . . ?
C005 C006 H00E 109.5 . . ?
C005 C006 H00F 109.5 . . ?
H00D C006 H00E 109.5 . . ?
H00D C006 H00F 109.5 . . ?
H00E C006 H00F 109.5 . . ?

loop_
_geom_bond_atom_site_label_1
_geom_bond_atom_site_label_2
_geom_bond_distance
_geom_bond_site_symmetry_2
_geom_bond_publ_flag
O001 C004 1.26787(16) . ?
O002 C004 1.25064(16) . ?
N003 H00A 0.8900 . ?
N003 H00B 0.8900 . ?
N003 H00C 0.8900 . ?
N003 C005 1.49072(17) . ?
C004 C005 1.53666(17) . ?
C005 H005 0.9800 . ?
C005 C006 1.52884(19) . ?
C006 H00D 0.9600 . ?
C006 H00E 0.9600 . ?
C006 H00F 0.9600 . ?

loop_
_geom_torsion_atom_site_label_1
_geom_torsion_atom_site_label_2
_geom_torsion_atom_site_label_3
_geom_torsion_atom_site_label_4
_geom_torsion
_geom_torsion_site_symmetry_1
_geom_torsion_site_symmetry_2
_geom_torsion_site_symmetry_3
_geom_torsion_site_symmetry_4
_geom_torsion_publ_flag
O001 C004 C005 N003 162.140(11) . . . . ?
O001 C004 C005 C006 -76.064(15) . . . . ?
O002 C004 C005 N003 -18.178(16) . . . . ?
O002 C004 C005 C006 103.618(14) . . . . ?
